data_7010633
loop_
_publ_author_name
'Hernandez-Molina, Rita'
'Elsegood, Mark R. J.'
'Clegg, William'
'Sykes, A. G.'

_publ_section_title
;
 Formation of Group 14 and 15 heteroatom derivatives of trinuclear
 [M3Se4(H2O)9]4+ (M&#x2005;=&#x2005;Mo, W) and the decreased reactivity
 of [W3S4(H2O)9]4+
;
_journal_issue 14
_journal_name_full 'Journal of the Chemical Society, Dalton Transactions'
_journal_page_first 2173
_journal_paper_doi 10.1039/b101399h
_journal_year 2001
_chemical_formula_sum 'C28 H66 Mo3 O31 S4 Se4'
_chemical_formula_weight 1630.71
_space_group_IT_number 2
_symmetry_cell_setting triclinic
_symmetry_space_group_name_Hall '-P 1'
_symmetry_space_group_name_H-M 'P -1'
_atom_sites_solution_hydrogens geom
_atom_sites_solution_primary direct
_atom_sites_solution_secondary difmap
_audit_creation_method SHELXL-97
_cell_angle_alpha 99.535(2)
_cell_angle_beta 102.458(2)
_cell_angle_gamma 117.597(2)
_cell_formula_units_Z 2
_cell_length_a 13.8860(19)
_cell_length_b 13.8899(19)
_cell_length_c 17.180(2)
_cell_measurement_reflns_used 4935
_cell_measurement_temperature 160(2)
_cell_measurement_theta_max 27.78
_cell_measurement_theta_min 2.17
_cell_volume 2729.1(6)
_computing_cell_refinement 'Bruker SAINT'
_computing_data_collection 'Bruker SMART'
_computing_data_reduction 'Bruker SAINT'
_computing_molecular_graphics 'Bruker SHELXTL'
_computing_publication_material 'SHELXTL and local programs'
_computing_structure_refinement 'Bruker SHELXTL'
_computing_structure_solution 'Bruker SHELXTL'
_diffrn_ambient_temperature 160(2)
_diffrn_measured_fraction_theta_full 0.972
_diffrn_measured_fraction_theta_max 0.972
_diffrn_measurement_device_type 'Bruker SMART CCD diffractometer'
_diffrn_measurement_method '\w rotation with narrow frames'
_diffrn_radiation_monochromator graphite
_diffrn_radiation_source 'fine-focus sealed tube'
_diffrn_radiation_type MoK\a
_diffrn_radiation_wavelength 0.71073
_diffrn_reflns_av_R_equivalents 0.0759
_diffrn_reflns_av_sigmaI/netI 0.2116
_diffrn_reflns_limit_h_max 16
_diffrn_reflns_limit_h_min -16
_diffrn_reflns_limit_k_max 16
_diffrn_reflns_limit_k_min -16
_diffrn_reflns_limit_l_max 20
_diffrn_reflns_limit_l_min -20
_diffrn_reflns_number 17886
_diffrn_reflns_theta_full 25.00
_diffrn_reflns_theta_max 25.00
_diffrn_reflns_theta_min 1.72
_diffrn_standards_decay_% 0
_diffrn_standards_number 0
_exptl_absorpt_coefficient_mu 3.587
_exptl_absorpt_correction_T_max 0.841
_exptl_absorpt_correction_T_min 0.413
_exptl_absorpt_correction_type empirical
_exptl_crystal_colour brown
_exptl_crystal_density_diffrn 1.984
_exptl_crystal_density_method 'not measured'
_exptl_crystal_description needle
_exptl_crystal_F_000 1616
_exptl_crystal_size_max 0.30
_exptl_crystal_size_mid 0.15
_exptl_crystal_size_min 0.05
_refine_diff_density_max 3.137
_refine_diff_density_min -1.438
_refine_diff_density_rms 0.268
_refine_ls_extinction_method none
_refine_ls_goodness_of_fit_ref 0.926
_refine_ls_hydrogen_treatment mixed
_refine_ls_matrix_type full
_refine_ls_number_parameters 747
_refine_ls_number_reflns 9356
_refine_ls_number_restraints 614
_refine_ls_restrained_S_all 0.898
_refine_ls_R_factor_all 0.1438
_refine_ls_R_factor_gt 0.0707
_refine_ls_shift/su_max 0.001
_refine_ls_shift/su_mean 0.000
_refine_ls_structure_factor_coef Fsqd
_refine_ls_weighting_details 'calc w=1/[\s^2^(Fo^2^)+(0.0765P)^2^+0.0000P] where P=(Fo^2^+2Fc^2^)/3'
_refine_ls_weighting_scheme calc
_refine_ls_wR_factor_gt 0.1599
_refine_ls_wR_factor_ref 0.1776
_reflns_number_gt 4724
_reflns_number_total 9356
_reflns_threshold_expression >2sigma(I)
_cod_data_source_file b101399h.txt
_cod_data_source_block ags36
_cod_original_cell_volume 2729.0(6)
_cod_original_sg_symbol_H-M P-1
_cod_database_code 7010633

loop_
_symmetry_equiv_pos_as_xyz
'x, y, z'
'-x, -y, -z'

loop_
_atom_site_label
_atom_site_type_symbol
_atom_site_fract_x
_atom_site_fract_y
_atom_site_fract_z
_atom_site_U_iso_or_equiv
_atom_site_adp_type
_atom_site_occupancy
_atom_site_symmetry_multiplicity
_atom_site_calc_flag
_atom_site_refinement_flags
_atom_site_disorder_assembly
_atom_site_disorder_group
Mo1 Mo 0.58289(10) 0.31329(9) 0.54972(8) 0.0122(3) Uani 1 1 d U . .
Mo2 Mo 0.35657(10) 0.12649(9) 0.49745(8) 0.0125(3) Uani 1 1 d U . .
Mo3 Mo 0.48359(10) 0.15834(9) 0.38910(8) 0.0122(3) Uani 1 1 d U . .
Se1 Se 0.66791(12) 0.22071(11) 0.48657(9) 0.0151(3) Uani 1 1 d U . .
Se2 Se 0.50576(12) 0.18482(11) 0.62640(9) 0.0155(3) Uani 1 1 d U . .
Se3 Se 0.39499(12) -0.01138(11) 0.42965(9) 0.0147(3) Uani 1 1 d U . .
Se4 Se 0.41761(12) 0.28517(11) 0.43793(9) 0.0133(3) Uani 1 1 d U . .
O1 O 0.7423(7) 0.3992(7) 0.6574(6) 0.0194(15) Uani 1 1 d U . .
O2 O 0.6921(8) 0.4687(7) 0.5146(6) 0.0207(17) Uani 1 1 d U . .
O3 O 0.5685(8) 0.4472(7) 0.6234(5) 0.0167(14) Uani 1 1 d U . .
O4 O 0.2448(8) -0.0027(7) 0.5449(6) 0.0213(17) Uani 1 1 d U . .
O5 O 0.1907(7) 0.0382(7) 0.3985(6) 0.0185(15) Uani 1 1 d U . .
O6 O 0.2735(8) 0.2070(7) 0.5509(6) 0.0229(18) Uani 1 1 d U . .
O7 O 0.5541(8) 0.2811(7) 0.3234(6) 0.0187(16) Uani 1 1 d U . .
O8 O 0.5260(8) 0.0653(7) 0.3003(6) 0.0179(16) Uani 1 1 d U . .
O9 O 0.3359(8) 0.0815(7) 0.2736(6) 0.0198(16) Uani 1 1 d U . .
S1 S 0.2874(3) 0.2873(3) 0.2083(2) 0.0203(9) Uani 1 1 d . A .
O10 O 0.2309(8) 0.1941(7) 0.2424(6) 0.023(2) Uani 1 1 d . . .
O11 O 0.2702(9) 0.3825(8) 0.2395(6) 0.029(3) Uani 1 1 d . . .
O12 O 0.4056(8) 0.3240(8) 0.2202(6) 0.026(2) Uani 1 1 d . . .
C1 C 0.2134(12) 0.2338(11) 0.0999(9) 0.020(3) Uani 1 1 d U . .
C2 C 0.263(3) 0.281(3) 0.0427(19) 0.019(4) Uani 0.493(16) 1 d PU A 1
H2 H 0.3406 0.3423 0.0607 0.023 Uiso 0.493(16) 1 calc PR A 1
C3 C 0.199(3) 0.239(3) -0.036(2) 0.029(6) Uani 0.493(16) 1 d PU A 1
H3 H 0.2319 0.2765 -0.0732 0.035 Uiso 0.493(16) 1 calc PR A 1
C4 C 0.0872(13) 0.1442(12) -0.0722(10) 0.026(3) Uani 1 1 d U . .
C5 C 0.040(3) 0.092(3) -0.0169(19) 0.026(6) Uani 0.493(16) 1 d PU A 1
H5 H -0.0359 0.0264 -0.0377 0.031 Uiso 0.493(16) 1 calc PR A 1
C6 C 0.100(2) 0.134(3) 0.0686(19) 0.022(5) Uani 0.493(16) 1 d PU A 1
H6 H 0.0672 0.0976 0.1058 0.027 Uiso 0.493(16) 1 calc PR A 1
C7 C 0.0214(14) 0.0979(13) -0.1632(9) 0.036(4) Uani 1 1 d U A .
H7A H 0.0695 0.1423 -0.1931 0.054 Uiso 1 1 calc R . .
H7B H -0.0481 0.1030 -0.1731 0.054 Uiso 1 1 calc R . .
H7C H -0.0008 0.0179 -0.1837 0.054 Uiso 1 1 calc R . .
C2X C 0.261(3) 0.220(3) 0.0442(19) 0.026(5) Uani 0.507(16) 1 d PU A 2
H2X H 0.3397 0.2413 0.0624 0.031 Uiso 0.507(16) 1 calc PR A 2
C3X C 0.198(3) 0.176(3) -0.042(2) 0.027(5) Uani 0.507(16) 1 d PU A 2
H3X H 0.2364 0.1684 -0.0799 0.032 Uiso 0.507(16) 1 calc PR A 2
C5X C 0.041(2) 0.176(2) -0.0132(17) 0.021(5) Uani 0.507(16) 1 d PU A 2
H5X H -0.0312 0.1718 -0.0322 0.025 Uiso 0.507(16) 1 calc PR A 2
C6X C 0.100(2) 0.214(3) 0.0711(19) 0.027(5) Uani 0.507(16) 1 d PU A 2
H6X H 0.0653 0.2264 0.1103 0.032 Uiso 0.507(16) 1 calc PR A 2
S2 S 0.7460(3) 0.2127(3) 0.8100(2) 0.0217(9) Uani 1 1 d . B .
O13 O 0.7658(9) 0.3101(8) 0.7800(6) 0.040(3) Uani 1 1 d . . .
O14 O 0.7898(8) 0.1455(8) 0.7723(6) 0.029(3) Uani 1 1 d . . .
O15 O 0.6272(8) 0.1396(8) 0.8014(6) 0.023(2) Uani 1 1 d . . .
C8 C 0.8253(12) 0.2702(11) 0.9165(9) 0.020(3) Uani 1 1 d U . .
C9 C 0.779(2) 0.222(2) 0.9748(18) 0.021(5) Uani 0.516(14) 1 d PU B 1
H9 H 0.7036 0.1568 0.9554 0.025 Uiso 0.516(14) 1 calc PR B 1
C10 C 0.841(2) 0.268(3) 1.0608(18) 0.024(5) Uani 0.516(14) 1 d PU B 1
H10 H 0.8059 0.2369 1.0996 0.029 Uiso 0.516(14) 1 calc PR B 1
C11 C 0.9510(12) 0.3563(12) 1.0875(9) 0.022(3) Uani 1 1 d U . .
C12 C 0.991(2) 0.413(2) 1.0287(17) 0.026(5) Uani 0.516(14) 1 d PU B 1
H12 H 1.0620 0.4842 1.0488 0.031 Uiso 0.516(14) 1 calc PR B 1
C13 C 0.933(2) 0.371(2) 0.9482(18) 0.026(6) Uani 0.516(14) 1 d PU B 1
H13 H 0.9647 0.4094 0.9111 0.031 Uiso 0.516(14) 1 calc PR B 1
C14 C 1.0160(13) 0.4045(14) 1.1787(9) 0.038(4) Uani 1 1 d U B .
H14A H 0.9742 0.3526 1.2076 0.056 Uiso 1 1 calc R . .
H14B H 1.0244 0.4788 1.2001 0.056 Uiso 1 1 calc R . .
H14C H 1.0926 0.4140 1.1886 0.056 Uiso 1 1 calc R . .
C9X C 0.781(2) 0.290(2) 0.9710(18) 0.015(4) Uani 0.484(14) 1 d PU B 2
H9X H 0.7030 0.2723 0.9520 0.019 Uiso 0.484(14) 1 calc PR B 2
C10X C 0.843(2) 0.338(3) 1.0589(19) 0.022(5) Uani 0.484(14) 1 d PU B 2
H10X H 0.8099 0.3572 1.0969 0.027 Uiso 0.484(14) 1 calc PR B 2
C12X C 0.998(3) 0.327(3) 1.0296(19) 0.027(5) Uani 0.484(14) 1 d PU B 2
H12X H 1.0727 0.3385 1.0487 0.032 Uiso 0.484(14) 1 calc PR B 2
C13X C 0.936(2) 0.282(2) 0.9451(19) 0.020(5) Uani 0.484(14) 1 d PU B 2
H13X H 0.9663 0.2593 0.9064 0.024 Uiso 0.484(14) 1 calc PR B 2
S3 S 0.7796(4) 0.0612(3) 0.2580(3) 0.0307(10) Uani 1 1 d . C .
O16 O 0.8492(10) 0.1861(9) 0.2750(7) 0.047(3) Uani 1 1 d . . .
O17 O 0.6985(9) 0.0271(9) 0.3034(6) 0.035(3) Uani 1 1 d . . .
O18 O 0.8512(8) 0.0121(8) 0.2740(6) 0.030(3) Uani 1 1 d . . .
C15 C 0.7031(14) 0.0050(13) 0.1533(10) 0.032(3) Uani 1 1 d U . .
C16 C 0.5886(15) -0.0690(15) 0.1218(11) 0.047(4) Uani 1 1 d U C .
H16 H 0.5469 -0.0934 0.1588 0.057 Uiso 1 1 calc R . .
C17 C 0.5315(17) -0.1096(17) 0.0377(12) 0.064(5) Uani 1 1 d U . .
H17 H 0.4500 -0.1582 0.0186 0.077 Uiso 1 1 calc R C .
C18 C 0.5820(16) -0.0860(14) -0.0189(10) 0.037(3) Uani 1 1 d U C .
C19 C 0.680(4) 0.008(3) 0.012(2) 0.044(7) Uani 0.48(3) 1 d PU C 1
H19 H 0.7104 0.0472 -0.0248 0.053 Uiso 0.48(3) 1 calc PR C 1
C20 C 0.741(3) 0.055(3) 0.094(2) 0.037(6) Uani 0.48(3) 1 d PU C 1
H20 H 0.8122 0.1251 0.1119 0.045 Uiso 0.48(3) 1 calc PR C 1
C21 C 0.5217(18) -0.1332(16) -0.1118(10) 0.065(5) Uani 1 1 d U . .
H21A H 0.5419 -0.0703 -0.1361 0.097 Uiso 1 1 calc R C .
H21B H 0.4381 -0.1764 -0.1237 0.097 Uiso 1 1 calc R . .
H21C H 0.5457 -0.1837 -0.1363 0.097 Uiso 1 1 calc R . .
C19X C 0.708(3) -0.035(3) 0.012(2) 0.033(5) Uani 0.52(3) 1 d PU C 2
H19X H 0.7507 -0.0262 -0.0255 0.040 Uiso 0.52(3) 1 calc PR C 2
C20X C 0.760(3) -0.001(3) 0.0939(19) 0.028(5) Uani 0.52(3) 1 d PU C 2
H20X H 0.8388 0.0212 0.1143 0.034 Uiso 0.52(3) 1 calc PR C 2
S4 S 0.7782(3) 0.5513(3) 0.2278(3) 0.0244(9) Uani 1 1 d . D .
O19 O 0.6904(9) 0.5129(8) 0.2654(7) 0.035(3) Uani 1 1 d . . .
O20 O 0.8466(9) 0.6763(8) 0.2504(7) 0.035(3) Uani 1 1 d . . .
O21 O 0.8499(8) 0.5020(8) 0.2431(6) 0.029(3) Uani 1 1 d . . .
C22 C 0.7060(12) 0.5006(12) 0.1185(9) 0.024(3) Uani 1 1 d U . .
C23 C 0.5926(15) 0.4367(15) 0.0846(11) 0.055(5) Uani 1 1 d U D .
H23 H 0.5465 0.4150 0.1193 0.066 Uiso 1 1 calc R . .
C24 C 0.5419(16) 0.4020(18) 0.0003(12) 0.069(6) Uani 1 1 d U . .
H24 H 0.4600 0.3601 -0.0217 0.083 Uiso 1 1 calc R D .
C25 C 0.5989(14) 0.4227(13) -0.0533(10) 0.034(3) Uani 1 1 d U D .
C26 C 0.711(3) 0.511(3) -0.017(2) 0.027(6) Uani 0.51(3) 1 d PU D 1
H26 H 0.7520 0.5435 -0.0525 0.032 Uiso 0.51(3) 1 calc PR D 1
C27 C 0.765(3) 0.553(3) 0.0666(18) 0.022(5) Uani 0.51(3) 1 d PU D 1
H27 H 0.8416 0.6166 0.0900 0.026 Uiso 0.51(3) 1 calc PR D 1
C28 C 0.5426(16) 0.3809(16) -0.1469(10) 0.057(5) Uani 1 1 d U . .
H28A H 0.4591 0.3465 -0.1608 0.086 Uiso 1 1 calc R D .
H28B H 0.5591 0.3237 -0.1715 0.086 Uiso 1 1 calc R . .
H28C H 0.5730 0.4452 -0.1693 0.086 Uiso 1 1 calc R . .
C26X C 0.715(3) 0.459(3) -0.017(2) 0.031(5) Uani 0.49(3) 1 d PU D 2
H26X H 0.7580 0.4615 -0.0527 0.037 Uiso 0.49(3) 1 calc PR D 2
C27X C 0.766(3) 0.490(3) 0.061(2) 0.023(5) Uani 0.49(3) 1 d PU D 2
H27X H 0.8426 0.5049 0.0816 0.028 Uiso 0.49(3) 1 calc PR D 2
O1W O 0.3693(8) 0.4336(7) 0.5999(6) 0.020(2) Uani 1 1 d . . .
O2W O 0.0153(9) -0.1231(9) 0.4904(7) 0.036(3) Uani 1 1 d . . .
O3W O 0.0712(8) 0.1358(8) 0.3780(7) 0.032(3) Uani 1 1 d . . .
O4W O 0.9145(9) 0.1895(8) 0.6642(6) 0.031(3) Uani 1 1 d . . .
O5W O 0.1584(8) 0.1540(8) 0.6556(6) 0.030(3) Uani 1 1 d . . .
O6W O 0.8532(10) 0.4599(8) 0.4632(8) 0.053(4) Uani 1 1 d . . .
O7W O 0.7548(9) 0.3205(9) 0.2982(8) 0.048(3) Uani 1 1 d . . .
O8W O 0.8393(10) 0.6507(8) 0.6428(7) 0.042(3) Uani 1 1 d . . .
O9W O 0.9335(9) 0.4208(13) 0.6308(7) 0.071(5) Uani 1 1 d . . .
O10W O 0.9761(11) 0.3078(11) 0.4869(12) 0.115(7) Uani 1 1 d . . .

loop_
_atom_site_aniso_label
_atom_site_aniso_U_11
_atom_site_aniso_U_22
_atom_site_aniso_U_33
_atom_site_aniso_U_23
_atom_site_aniso_U_13
_atom_site_aniso_U_12
Mo1 0.0140(6) 0.0041(5) 0.0178(6) 0.0030(5) 0.0039(5) 0.0048(5)
Mo2 0.0146(6) 0.0044(5) 0.0188(7) 0.0033(5) 0.0040(5) 0.0058(5)
Mo3 0.0154(7) 0.0036(6) 0.0174(6) 0.0031(5) 0.0032(5) 0.0058(5)
Se1 0.0151(8) 0.0061(7) 0.0226(9) 0.0045(7) 0.0045(7) 0.0051(6)
Se2 0.0183(8) 0.0079(7) 0.0195(9) 0.0049(7) 0.0044(7) 0.0067(7)
Se3 0.0185(8) 0.0037(7) 0.0230(9) 0.0051(6) 0.0068(7) 0.0064(6)
Se4 0.0151(8) 0.0069(7) 0.0174(8) 0.0032(6) 0.0031(7) 0.0066(6)
O1 0.0200(17) 0.005(3) 0.024(2) -0.0001(19) -0.0029(18) 0.0053(16)
O2 0.029(3) 0.0027(17) 0.023(4) 0.0035(15) 0.008(3) 0.0026(18)
O3 0.027(3) 0.0048(16) 0.018(3) 0.0021(17) 0.003(2) 0.0101(16)
O4 0.022(3) 0.008(3) 0.031(5) 0.008(4) 0.012(3) 0.005(2)
O5 0.0120(11) 0.009(3) 0.035(4) 0.006(3) 0.0005(11) 0.009(2)
O6 0.020(2) 0.010(4) 0.042(5) 0.006(4) 0.016(3) 0.009(3)
O7 0.026(4) 0.010(3) 0.0200(18) 0.007(3) 0.008(3) 0.008(3)
O8 0.023(5) 0.011(4) 0.020(3) 0.003(2) 0.008(3) 0.010(4)
O9 0.018(3) 0.019(4) 0.0173(10) 0.004(2) 0.0016(12) 0.008(3)
S1 0.026(2) 0.0117(18) 0.022(2) 0.0028(17) 0.0022(19) 0.0117(18)
O10 0.022(6) 0.012(5) 0.037(7) 0.015(5) 0.009(5) 0.009(5)
O11 0.039(7) 0.019(6) 0.030(7) 0.001(5) 0.001(6) 0.023(5)
O12 0.021(6) 0.022(6) 0.039(7) 0.015(5) 0.010(5) 0.013(5)
C1 0.023(6) 0.017(6) 0.022(6) 0.006(5) 0.006(5) 0.013(5)
C2 0.023(7) 0.015(8) 0.028(6) 0.007(6) 0.009(5) 0.015(5)
C3 0.034(9) 0.024(11) 0.024(6) 0.007(9) 0.014(7) 0.009(7)
C4 0.032(6) 0.019(6) 0.026(5) 0.005(5) 0.008(4) 0.013(5)
C5 0.018(9) 0.025(11) 0.030(7) 0.009(8) 0.003(7) 0.009(7)
C6 0.023(9) 0.020(11) 0.027(7) 0.008(9) 0.008(8) 0.013(7)
C7 0.043(9) 0.031(9) 0.026(5) 0.000(6) 0.009(5) 0.017(8)
C2X 0.028(8) 0.021(10) 0.029(7) 0.003(10) 0.011(5) 0.015(9)
C3X 0.032(7) 0.024(11) 0.027(6) 0.006(10) 0.015(6) 0.016(9)
C5X 0.018(9) 0.022(11) 0.022(7) 0.014(9) 0.009(6) 0.006(9)
C6X 0.014(8) 0.028(12) 0.024(6) 0.000(10) 0.002(7) 0.003(9)
S2 0.022(2) 0.0139(19) 0.021(2) 0.0039(18) 0.0005(19) 0.0067(18)
O13 0.041(7) 0.020(6) 0.034(7) 0.014(6) -0.007(6) 0.003(6)
O14 0.029(6) 0.016(5) 0.029(7) -0.006(5) 0.004(5) 0.009(5)
O15 0.012(6) 0.024(6) 0.024(6) 0.003(5) -0.003(5) 0.007(5)
C8 0.019(6) 0.015(6) 0.027(6) 0.004(5) 0.009(5) 0.010(5)
C9 0.009(8) 0.019(10) 0.030(7) 0.010(8) 0.000(6) 0.005(7)
C10 0.019(8) 0.024(11) 0.026(7) 0.004(9) 0.004(7) 0.011(7)
C11 0.021(5) 0.022(6) 0.016(5) 0.003(5) -0.001(4) 0.010(5)
C12 0.027(10) 0.022(10) 0.022(7) 0.004(7) 0.005(7) 0.010(7)
C13 0.021(10) 0.028(10) 0.020(7) 0.011(9) 0.007(8) 0.005(7)
C14 0.030(8) 0.048(10) 0.019(5) 0.003(6) -0.001(5) 0.015(8)
C9X 0.016(6) 0.014(8) 0.023(6) 0.005(6) 0.004(4) 0.014(6)
C10X 0.022(8) 0.021(10) 0.023(6) 0.004(9) 0.003(6) 0.013(9)
C12X 0.024(9) 0.029(12) 0.026(7) 0.005(10) 0.006(6) 0.014(9)
C13X 0.020(9) 0.020(11) 0.024(7) 0.003(9) 0.012(7) 0.013(9)
S3 0.037(3) 0.029(2) 0.045(3) 0.021(2) 0.020(2) 0.026(2)
O16 0.078(9) 0.036(7) 0.056(9) 0.024(7) 0.038(8) 0.041(7)
O17 0.041(7) 0.051(7) 0.029(7) 0.016(6) 0.011(6) 0.034(6)
O18 0.030(6) 0.025(6) 0.043(7) 0.009(5) 0.018(6) 0.020(5)
C15 0.044(7) 0.038(8) 0.040(7) 0.025(6) 0.027(6) 0.032(6)
C16 0.048(7) 0.053(10) 0.043(6) 0.009(8) 0.030(7) 0.023(7)
C17 0.051(8) 0.075(11) 0.047(7) -0.012(9) 0.023(6) 0.024(8)
C18 0.060(7) 0.038(7) 0.033(6) 0.020(6) 0.012(5) 0.039(6)
C19 0.067(11) 0.040(11) 0.038(7) 0.026(9) 0.013(8) 0.035(8)
C20 0.048(8) 0.036(8) 0.038(7) 0.026(7) 0.016(6) 0.024(5)
C21 0.111(13) 0.055(11) 0.034(6) 0.011(8) 0.000(7) 0.057(10)
C19X 0.058(7) 0.032(11) 0.037(7) 0.025(10) 0.028(7) 0.035(9)
C20X 0.044(8) 0.034(11) 0.038(8) 0.028(9) 0.025(6) 0.034(9)
S4 0.025(2) 0.0117(19) 0.032(3) 0.0035(18) 0.010(2) 0.0075(18)
O19 0.028(7) 0.032(6) 0.040(7) 0.007(6) 0.015(6) 0.013(6)
O20 0.030(7) 0.026(6) 0.041(7) 0.002(6) 0.006(6) 0.014(5)
O21 0.025(6) 0.014(5) 0.040(7) 0.000(5) 0.000(5) 0.012(5)
C22 0.026(6) 0.021(7) 0.034(6) 0.015(6) 0.012(5) 0.016(6)
C23 0.028(6) 0.059(11) 0.038(6) -0.003(9) 0.015(6) -0.004(7)
C24 0.029(7) 0.081(12) 0.040(6) 0.002(10) 0.007(5) -0.008(8)
C25 0.039(6) 0.025(7) 0.035(6) 0.009(6) 0.010(5) 0.015(6)
C26 0.035(8) 0.022(11) 0.033(6) 0.015(9) 0.014(7) 0.019(8)
C27 0.026(7) 0.019(8) 0.031(6) 0.010(6) 0.015(5) 0.017(5)
C28 0.065(11) 0.054(12) 0.035(6) -0.002(8) 0.003(6) 0.028(10)
C26X 0.041(7) 0.020(11) 0.035(7) 0.008(11) 0.014(6) 0.016(10)
C27X 0.035(8) 0.013(11) 0.034(8) 0.013(10) 0.016(6) 0.019(9)
O1W 0.021(6) 0.008(5) 0.028(6) 0.004(5) 0.003(5) 0.008(5)
O2W 0.033(7) 0.041(7) 0.045(8) 0.017(6) 0.023(6) 0.022(6)
O3W 0.032(7) 0.016(5) 0.047(7) 0.009(5) 0.004(6) 0.015(5)
O4W 0.033(7) 0.023(6) 0.036(7) 0.012(5) 0.013(6) 0.012(5)
O5W 0.028(6) 0.020(6) 0.046(7) 0.018(6) 0.019(6) 0.011(5)
O6W 0.067(9) 0.019(6) 0.098(11) 0.022(7) 0.058(9) 0.025(6)
O7W 0.049(8) 0.026(6) 0.085(10) 0.022(7) 0.040(8) 0.024(6)
O8W 0.056(8) 0.022(6) 0.046(8) 0.012(6) 0.029(7) 0.014(6)
O9W 0.020(7) 0.135(13) 0.041(8) 0.025(9) 0.017(7) 0.027(8)
O10W 0.035(9) 0.032(8) 0.25(2) 0.034(11) 0.035(12) 0.004(7)

loop_
_atom_type_symbol
_atom_type_description
_atom_type_scat_dispersion_real
_atom_type_scat_dispersion_imag
_atom_type_scat_source
C C 0.0033 0.0016 'International Tables Vol C Tables 4.2.6.8 and 6.1.1.4'
H H 0.0000 0.0000 'International Tables Vol C Tables 4.2.6.8 and 6.1.1.4'
O O 0.0106 0.0060 'International Tables Vol C Tables 4.2.6.8 and 6.1.1.4'
S S 0.1246 0.1234 'International Tables Vol C Tables 4.2.6.8 and 6.1.1.4'
Se Se -0.0929 2.2259 'International Tables Vol C Tables 4.2.6.8 and 6.1.1.4'
Mo Mo -1.6832 0.6857 'International Tables Vol C Tables 4.2.6.8 and 6.1.1.4'

loop_
_geom_angle_atom_site_label_1
_geom_angle_atom_site_label_2
_geom_angle_atom_site_label_3
_geom_angle
_geom_angle_site_symmetry_1
_geom_angle_site_symmetry_3
_geom_angle_publ_flag
O3 Mo1 O1 78.2(3) . . ?
O3 Mo1 O2 76.7(3) . . ?
O1 Mo1 O2 79.5(3) . . ?
O3 Mo1 Se2 94.0(2) . . ?
O1 Mo1 Se2 85.1(2) . . ?
O2 Mo1 Se2 163.3(2) . . ?
O3 Mo1 Se1 159.7(2) . . ?
O1 Mo1 Se1 85.7(2) . . ?
O2 Mo1 Se1 88.3(2) . . ?
Se2 Mo1 Se1 96.92(6) . . ?
O3 Mo1 Se4 85.1(2) . . ?
O1 Mo1 Se4 160.0(2) . . ?
O2 Mo1 Se4 86.1(2) . . ?
Se2 Mo1 Se4 107.15(6) . . ?
Se1 Mo1 Se4 107.74(7) . . ?
O3 Mo1 Mo3 140.0(2) . . ?
O1 Mo1 Mo3 140.0(2) . . ?
O2 Mo1 Mo3 96.2(2) . . ?
Se2 Mo1 Mo3 99.66(6) . . ?
Se1 Mo1 Mo3 54.31(5) . . ?
Se4 Mo1 Mo3 54.96(5) . . ?
O3 Mo1 Mo2 101.5(2) . . ?
O1 Mo1 Mo2 139.3(2) . . ?
O2 Mo1 Mo2 140.7(2) . . ?
Se2 Mo1 Mo2 54.18(5) . . ?
Se1 Mo1 Mo2 98.71(6) . . ?
Se4 Mo1 Mo2 54.90(5) . . ?
Mo3 Mo1 Mo2 59.61(4) . . ?
O5 Mo2 O6 80.3(3) . . ?
O5 Mo2 O4 76.7(3) . . ?
O6 Mo2 O4 77.7(3) . . ?
O5 Mo2 Se2 162.6(2) . . ?
O6 Mo2 Se2 95.3(3) . . ?
O4 Mo2 Se2 86.0(3) . . ?
O5 Mo2 Se3 87.8(2) . . ?
O6 Mo2 Se3 163.3(2) . . ?
O4 Mo2 Se3 88.3(2) . . ?
Se2 Mo2 Se3 92.63(6) . . ?
O5 Mo2 Se4 88.6(2) . . ?
O6 Mo2 Se4 82.3(2) . . ?
O4 Mo2 Se4 156.8(2) . . ?
Se2 Mo2 Se4 107.63(6) . . ?
Se3 Mo2 Se4 109.20(7) . . ?
O5 Mo2 Mo3 94.7(2) . . ?
O6 Mo2 Mo3 137.5(2) . . ?
O4 Mo2 Mo3 142.6(2) . . ?
Se2 Mo2 Mo3 99.70(6) . . ?
Se3 Mo2 Mo3 54.66(5) . . ?
Se4 Mo2 Mo3 55.30(4) . . ?
O5 Mo2 Mo1 143.4(2) . . ?
O6 Mo2 Mo1 100.4(2) . . ?
O4 Mo2 Mo1 139.7(3) . . ?
Se2 Mo2 Mo1 53.89(5) . . ?
Se3 Mo2 Mo1 96.13(6) . . ?
Se4 Mo2 Mo1 55.69(5) . . ?
Mo3 Mo2 Mo1 59.94(4) . . ?
O7 Mo3 O8 79.5(3) . . ?
O7 Mo3 O9 80.3(3) . . ?
O8 Mo3 O9 76.2(3) . . ?
O7 Mo3 Se1 94.0(2) . . ?
O8 Mo3 Se1 86.3(2) . . ?
O9 Mo3 Se1 162.3(2) . . ?
O7 Mo3 Se3 165.6(2) . . ?
O8 Mo3 Se3 87.5(2) . . ?
O9 Mo3 Se3 90.7(2) . . ?
Se1 Mo3 Se3 91.22(6) . . ?
O7 Mo3 Se4 81.6(2) . . ?
O8 Mo3 Se4 156.6(2) . . ?
O9 Mo3 Se4 87.2(2) . . ?
Se1 Mo3 Se4 108.70(7) . . ?
Se3 Mo3 Se4 109.39(6) . . ?
O7 Mo3 Mo2 137.1(2) . . ?
O8 Mo3 Mo2 141.7(2) . . ?
O9 Mo3 Mo2 96.1(2) . . ?
Se1 Mo3 Mo2 99.37(6) . . ?
Se3 Mo3 Mo2 54.67(5) . . ?
Se4 Mo3 Mo2 55.49(5) . . ?
O7 Mo3 Mo1 97.4(2) . . ?
O8 Mo3 Mo1 140.4(2) . . ?
O9 Mo3 Mo1 142.8(2) . . ?
Se1 Mo3 Mo1 54.31(5) . . ?
Se3 Mo3 Mo1 96.51(6) . . ?
Se4 Mo3 Mo1 55.95(5) . . ?
Mo2 Mo3 Mo1 60.46(4) . . ?
Mo3 Se1 Mo1 71.38(6) . . ?
Mo1 Se2 Mo2 71.93(6) . . ?
Mo3 Se3 Mo2 70.67(5) . . ?
Mo3 Se4 Mo2 69.21(5) . . ?
Mo3 Se4 Mo1 69.09(5) . . ?
Mo2 Se4 Mo1 69.41(5) . . ?
O12 S1 O10 113.6(5) . . ?
O12 S1 O11 113.0(6) . . ?
O10 S1 O11 110.6(6) . . ?
O12 S1 C1 107.4(6) . . ?
O10 S1 C1 106.3(6) . . ?
O11 S1 C1 105.4(6) . . ?
C2X C1 C2 35.8(14) . . ?
C2X C1 C6X 118(2) . . ?
C2 C1 C6X 103.3(19) . . ?
C2X C1 C6 104(2) . . ?
C2 C1 C6 119(2) . . ?
C6X C1 C6 45.4(15) . . ?
C2X C1 S1 123.2(17) . . ?
C2 C1 S1 122.7(16) . . ?
C6X C1 S1 118.4(15) . . ?
C6 C1 S1 118.6(15) . . ?
C3 C2 C1 118(3) . . ?
C2 C3 C4 127(3) . . ?
C3X C4 C5 104(2) . . ?
C3X C4 C3 36.4(15) . . ?
C5 C4 C3 116(2) . . ?
C3X C4 C5X 116(2) . . ?
C5 C4 C5X 48.4(15) . . ?
C3 C4 C5X 97(2) . . ?
C3X C4 C7 122.8(19) . . ?
C5 C4 C7 120.4(18) . . ?
C3 C4 C7 124.1(19) . . ?
C5X C4 C7 120.6(17) . . ?
C4 C5 C6 121(3) . . ?
C5 C6 C1 120(3) . . ?
C1 C2X C3X 121(3) . . ?
C4 C3X C2X 123(3) . . ?
C6X C5X C4 120(3) . . ?
C5X C6X C1 121(3) . . ?
O15 S2 O13 112.9(6) . . ?
O15 S2 O14 110.3(6) . . ?
O13 S2 O14 113.5(6) . . ?
O15 S2 C8 107.6(6) . . ?
O13 S2 C8 105.5(6) . . ?
O14 S2 C8 106.6(6) . . ?
C9X C8 C13 99(2) . . ?
C9X C8 C9 41.0(14) . . ?
C13 C8 C9 117(2) . . ?
C9X C8 C13X 119(2) . . ?
C13 C8 C13X 52.3(16) . . ?
C9 C8 C13X 99.0(18) . . ?
C9X C8 S2 121.0(16) . . ?
C13 C8 S2 121.8(15) . . ?
C9 C8 S2 121.0(15) . . ?
C13X C8 S2 119.7(15) . . ?
C10 C9 C8 122(2) . . ?
C11 C10 C9 119(3) . . ?
C10X C11 C10 42.0(15) . . ?
C10X C11 C12X 119(2) . . ?
C10 C11 C12X 104(2) . . ?
C10X C11 C12 94.8(19) . . ?
C10 C11 C12 118(2) . . ?
C12X C11 C12 52.1(16) . . ?
C10X C11 C14 119.9(18) . . ?
C10 C11 C14 118.6(18) . . ?
C12X C11 C14 121.5(17) . . ?
C12 C11 C14 122.4(17) . . ?
C13 C12 C11 122(3) . . ?
C12 C13 C8 121(2) . . ?
C8 C9X C10X 122(3) . . ?
C11 C10X C9X 120(3) . . ?
C13X C12X C11 121(3) . . ?
C12X C13X C8 119(2) . . ?
O18 S3 O17 109.8(6) . . ?
O18 S3 O16 112.0(6) . . ?
O17 S3 O16 113.5(6) . . ?
O18 S3 C15 106.8(7) . . ?
O17 S3 C15 108.2(7) . . ?
O16 S3 C15 106.2(7) . . ?
C16 C15 C20 110(2) . . ?
C16 C15 C20X 112.8(19) . . ?
C20 C15 C20X 38.5(15) . . ?
C16 C15 S3 123.4(13) . . ?
C20 C15 S3 124(2) . . ?
C20X C15 S3 119.9(17) . . ?
C15 C16 C17 121.0(17) . . ?
C18 C17 C16 124.2(19) . . ?
C19 C18 C17 111(2) . . ?
C19 C18 C19X 35.2(17) . . ?
C17 C18 C19X 115.0(19) . . ?
C19 C18 C21 120(2) . . ?
C17 C18 C21 125.2(18) . . ?
C19X C18 C21 117.8(19) . . ?
C18 C19 C20 124(3) . . ?
C19 C20 C15 122(3) . . ?
C20X C19X C18 118(3) . . ?
C19X C20X C15 123(3) . . ?
O19 S4 O21 112.5(6) . . ?
O19 S4 O20 112.4(6) . . ?
O21 S4 O20 112.3(6) . . ?
O19 S4 C22 106.3(7) . . ?
O21 S4 C22 106.4(6) . . ?
O20 S4 C22 106.4(6) . . ?
C23 C22 C27 115.9(18) . . ?
C23 C22 C27X 113.4(19) . . ?
C27 C22 C27X 35.6(13) . . ?
C23 C22 S4 122.8(13) . . ?
C27 C22 S4 119.1(16) . . ?
C27X C22 S4 120.1(16) . . ?
C22 C23 C24 120.1(17) . . ?
C25 C24 C23 124.2(18) . . ?
C24 C25 C26 113(2) . . ?
C24 C25 C26X 112(2) . . ?
C26 C25 C26X 31.2(14) . . ?
C24 C25 C28 124.2(17) . . ?
C26 C25 C28 120(2) . . ?
C26X C25 C28 121(2) . . ?
C27 C26 C25 123(3) . . ?
C26 C27 C22 119(3) . . ?
C27X C26X C25 125(3) . . ?
C26X C27X C22 119(3) . . ?

loop_
_geom_bond_atom_site_label_1
_geom_bond_atom_site_label_2
_geom_bond_distance
_geom_bond_site_symmetry_2
_geom_bond_publ_flag
Mo1 O3 2.186(8) . ?
Mo1 O1 2.191(9) . ?
Mo1 O2 2.262(8) . ?
Mo1 Se2 2.3840(18) . ?
Mo1 Se1 2.3920(17) . ?
Mo1 Se4 2.4754(18) . ?
Mo1 Mo3 2.7910(17) . ?
Mo1 Mo2 2.8055(17) . ?
Mo2 O5 2.168(9) . ?
Mo2 O6 2.177(8) . ?
Mo2 O4 2.178(8) . ?
Mo2 Se2 2.3929(19) . ?
Mo2 Se3 2.4050(18) . ?
Mo2 Se4 2.4518(17) . ?
Mo2 Mo3 2.7816(16) . ?
Mo3 O7 2.170(8) . ?
Mo3 O8 2.188(8) . ?
Mo3 O9 2.191(9) . ?
Mo3 Se1 2.3919(19) . ?
Mo3 Se3 2.4048(17) . ?
Mo3 Se4 2.4462(17) . ?
S1 O12 1.429(9) . ?
S1 O10 1.464(9) . ?
S1 O11 1.486(9) . ?
S1 C1 1.757(14) . ?
C1 C2X 1.31(3) . ?
C1 C2 1.40(3) . ?
C1 C6X 1.42(3) . ?
C1 C6 1.43(3) . ?
C2 C3 1.31(4) . ?
C3 C4 1.39(4) . ?
C4 C3X 1.34(3) . ?
C4 C5 1.39(3) . ?
C4 C5X 1.43(3) . ?
C4 C7 1.48(2) . ?
C5 C6 1.39(4) . ?
C2X C3X 1.40(4) . ?
C5X C6X 1.37(4) . ?
S2 O15 1.438(9) . ?
S2 O13 1.457(10) . ?
S2 O14 1.468(10) . ?
S2 C8 1.740(15) . ?
C8 C9X 1.29(3) . ?
C8 C13 1.40(3) . ?
C8 C9 1.40(3) . ?
C8 C13X 1.43(3) . ?
C9 C10 1.40(4) . ?
C10 C11 1.35(3) . ?
C11 C10X 1.35(3) . ?
C11 C12X 1.40(3) . ?
C11 C12 1.43(3) . ?
C11 C14 1.483(19) . ?
C12 C13 1.31(4) . ?
C9X C10X 1.43(4) . ?
C12X C13X 1.38(4) . ?
S3 O18 1.449(9) . ?
S3 O17 1.453(10) . ?
S3 O16 1.479(11) . ?
S3 C15 1.708(17) . ?
C15 C16 1.34(2) . ?
C15 C20 1.39(3) . ?
C15 C20X 1.43(3) . ?
C16 C17 1.36(2) . ?
C17 C18 1.32(2) . ?
C18 C19 1.28(4) . ?
C18 C19X 1.48(4) . ?
C18 C21 1.50(2) . ?
C19 C20 1.33(5) . ?
C19X C20X 1.32(4) . ?
S4 O19 1.428(10) . ?
S4 O21 1.452(9) . ?
S4 O20 1.469(10) . ?
S4 C22 1.767(15) . ?
C22 C23 1.32(2) . ?
C22 C27 1.40(3) . ?
C22 C27X 1.45(3) . ?
C23 C24 1.36(2) . ?
C24 C25 1.32(2) . ?
C25 C26 1.36(4) . ?
C25 C26X 1.39(4) . ?
C25 C28 1.50(2) . ?
C26 C27 1.35(4) . ?
C26X C27X 1.26(4) . ?
